data_2020994
loop_
_publ_author_name
'Mac\'ias, Mario A.'
'Castillo, Juan-Carlos'
'Portilla, Jaime'

_publ_section_title
;
 A series of
 (<i>E</i>)-5-(arylideneamino)-1-<i>tert</i>-butyl-1<i>H</i>-pyrrole-3-carbonitriles
 and their reduction products to secondary amines: syntheses and X-ray
 structural studies
;
_journal_coeditor_code CU3120
_journal_issue 1
_journal_name_full 'Acta Crystallographica Section C'
_journal_page_first 82
_journal_page_last 93
_journal_paper_doi 10.1107/S2053229617017260
_journal_volume 74
_journal_year 2018
_chemical_formula_iupac 'C16 H17 Cl2 N3'
_chemical_formula_moiety 'C16 H17 Cl2 N3'
_chemical_formula_sum 'C16 H17 Cl2 N3'
_chemical_formula_weight 322.22
_chemical_name_systematic 1-<i>tert</i>-Butyl-5-[(2,4-dichlorobenzyl)amino]-1<i>H</i>-pyrrole-3-carbonitrile
_space_group_crystal_system triclinic
_space_group_IT_number 2
_space_group_name_Hall '-P 1'
_space_group_name_H-M_alt 'P -1'
_symmetry_space_group_name_Hall '-P 1'
_symmetry_space_group_name_H-M 'P -1'
_atom_sites_solution_hydrogens mixed
_atom_sites_solution_primary iterative
_atom_sites_solution_secondary difmap
_audit_creation_method SHELXL-2016/6
_cell_angle_alpha 105.057(12)
_cell_angle_beta 103.589(12)
_cell_angle_gamma 95.078(11)
_cell_formula_units_Z 2
_cell_length_a 8.9700(12)
_cell_length_b 9.3244(12)
_cell_length_c 10.4645(14)
_cell_measurement_reflns_used 3822
_cell_measurement_temperature 298(2)
_cell_measurement_theta_max 26.4260
_cell_measurement_theta_min 4.1060
_cell_volume 811.0(2)
_computing_cell_refinement
;
CrysAlis PRO (Agilent, 2014)
;
_computing_data_collection
;
CrysAlis PRO (Agilent, 2014)
;
_computing_data_reduction
;
CrysAlis PRO (Agilent, 2014)
;
_computing_molecular_graphics
;
Mercury (Macrae <i>et al.</i>,  2008)
;
_computing_publication_material
;
SHELXL2014 (Sheldrick, 2015)
;
_computing_structure_refinement
;
SHELXL2014 (Sheldrick, 2015)
;
_computing_structure_solution
;
SUPERFLIP (Palatinus & Chapuis, 2007)
;
_diffrn_ambient_temperature 298(2)
_diffrn_detector_area_resol_mean 5.3072
_diffrn_measured_fraction_theta_full 0.998
_diffrn_measured_fraction_theta_max 0.998
_diffrn_measurement_device 'four-circle diffractometer'
_diffrn_measurement_device_type 'Agilent SuperNova Dual Source diffractometer with an Atlas detector'
_diffrn_measurement_method '\w scans'
_diffrn_radiation_type MoK\a
_diffrn_radiation_wavelength 0.71073
_diffrn_reflns_av_R_equivalents 0.0379
_diffrn_reflns_limit_h_max 11
_diffrn_reflns_limit_h_min -11
_diffrn_reflns_limit_k_max 10
_diffrn_reflns_limit_k_min -11
_diffrn_reflns_limit_l_max 13
_diffrn_reflns_limit_l_min -13
_diffrn_reflns_number 10849
_diffrn_reflns_theta_full 25.242
_diffrn_reflns_theta_max 26.372
_diffrn_reflns_theta_min 3.021
_exptl_absorpt_coefficient_mu 0.397
_exptl_absorpt_correction_T_max 1.00000
_exptl_absorpt_correction_T_min 0.78553
_exptl_absorpt_correction_type multi-scan
_exptl_absorpt_process_details
;
(CrysAlis PRO; Agilent, 2014)
;
_exptl_crystal_colour yellow
_exptl_crystal_density_diffrn 1.319
_exptl_crystal_density_method 'not measured'
_exptl_crystal_description parallelepiped
_exptl_crystal_F_000 336
_exptl_crystal_size_max 0.249
_exptl_crystal_size_mid 0.112
_exptl_crystal_size_min 0.095
_refine_diff_density_max 0.221
_refine_diff_density_min -0.341
_refine_ls_extinction_method none
_refine_ls_goodness_of_fit_ref 1.023
_refine_ls_hydrogen_treatment mixed
_refine_ls_matrix_type full
_refine_ls_number_parameters 196
_refine_ls_number_reflns 3302
_refine_ls_number_restraints 0
_refine_ls_restrained_S_all 1.023
_refine_ls_R_factor_all 0.0663
_refine_ls_R_factor_gt 0.0499
_refine_ls_shift/su_max 0.000
_refine_ls_shift/su_mean 0.000
_refine_ls_structure_factor_coef Fsqd
_refine_ls_weighting_details 'w=1/[\s^2^(Fo^2^)+(0.0519P)^2^+0.4113P] where P=(Fo^2^+2Fc^2^)/3'
_refine_ls_weighting_scheme calc
_refine_ls_wR_factor_gt 0.1190
_refine_ls_wR_factor_ref 0.1309
_reflns_number_gt 2520
_reflns_number_total 3302
_reflns_threshold_expression 'I > 2\s(I)'
_cod_data_source_file cu3120sup1.cif
_cod_data_source_block 8b
_cod_original_cell_volume 811.05(19)
_cod_database_code 2020994
_shelx_space_group_comment
;
The symmetry employed for this shelxl refinement is uniquely defined
by the following loop, which should always be used as a source of
symmetry information in preference to the above space-group names.
They are only intended as comments.
;
_shelx_estimated_absorpt_t_min 0.908
_shelx_estimated_absorpt_t_max 0.963

loop_
_space_group_symop_operation_xyz
'x, y, z'
'-x, -y, -z'

loop_
_atom_site_type_symbol
_atom_site_label
_atom_site_fract_x
_atom_site_fract_y
_atom_site_fract_z
_atom_site_U_iso_or_equiv
_atom_site_adp_type
_atom_site_calc_flag
_atom_site_occupancy
Cl Cl4 0.69422(8) 0.49248(9) 0.18116(8) 0.0732(3) Uani d 1
H H1 0.113(4) 0.109(4) 0.291(4) 0.088 Uiso d 1
C C524 0.5471(3) 0.4365(3) 0.2490(2) 0.0456(5) Uani d 1
C C523 0.4050(3) 0.4818(2) 0.2140(2) 0.0469(5) Uani d 1
H H523 0.387257 0.542512 0.155904 0.056 Uiso calc 1
C C522 0.2892(3) 0.4344(3) 0.2681(2) 0.0472(5) Uani d 1
Cl Cl2 0.10932(8) 0.48852(9) 0.22039(9) 0.0783(3) Uani d 1
C C521 0.3137(3) 0.3468(3) 0.3583(2) 0.0463(5) Uani d 1
C C526 0.4590(3) 0.3047(3) 0.3891(2) 0.0508(6) Uani d 1
H H526 0.478101 0.244638 0.447741 0.061 Uiso calc 1
C C525 0.5766(3) 0.3487(3) 0.3359(2) 0.0500(6) Uani d 1
H H525 0.673469 0.319480 0.358552 0.060 Uiso calc 1
C C52 0.1907(3) 0.3006(3) 0.4227(2) 0.0561(6) Uani d 1
H H52A 0.239053 0.269501 0.502065 0.067 Uiso calc 1
H H52B 0.140667 0.386169 0.453855 0.067 Uiso calc 1
N N51 0.0744(2) 0.1780(2) 0.32601(19) 0.0463(5) Uani d 1
C C5 -0.0481(2) 0.1339(2) 0.3766(2) 0.0401(5) Uani d 1
N N1 -0.17814(19) 0.0318(2) 0.29286(17) 0.0390(4) Uani d 1
C C2 -0.2757(2) 0.0127(3) 0.3715(2) 0.0418(5) Uani d 1
H H2 -0.370514 -0.051319 0.341052 0.050 Uiso calc 1
C C3 -0.2108(2) 0.1035(3) 0.5026(2) 0.0425(5) Uani d 1
C C4 -0.0658(2) 0.1806(3) 0.5062(2) 0.0435(5) Uani d 1
H H4 0.003722 0.249602 0.582086 0.052 Uiso calc 1
C C31 -0.2807(3) 0.1135(3) 0.6128(2) 0.0492(6) Uani d 1
N N32 -0.3377(3) 0.1186(3) 0.7001(2) 0.0722(7) Uani d 1
C C11 -0.2132(3) -0.0412(3) 0.1416(2) 0.0460(5) Uani d 1
C C12 -0.3764(3) -0.1323(3) 0.0908(3) 0.0606(7) Uani d 1
H H12A -0.401479 -0.176172 -0.006929 0.091 Uiso calc 1
H H12B -0.449857 -0.067449 0.112727 0.091 Uiso calc 1
H H12C -0.380665 -0.210604 0.134553 0.091 Uiso calc 1
C C13 -0.2088(3) 0.0820(4) 0.0700(3) 0.0690(8) Uani d 1
H H13A -0.233937 0.036828 -0.027521 0.103 Uiso calc 1
H H13B -0.106670 0.140416 0.101246 0.103 Uiso calc 1
H H13C -0.283064 0.146062 0.091343 0.103 Uiso calc 1
C C14 -0.0968(3) -0.1470(3) 0.1142(3) 0.0679(8) Uani d 1
H H14A -0.121486 -0.197649 0.017687 0.102 Uiso calc 1
H H14B -0.101679 -0.219814 0.163876 0.102 Uiso calc 1
H H14C 0.006008 -0.090129 0.143956 0.102 Uiso calc 1

loop_
_atom_site_aniso_label
_atom_site_aniso_U_11
_atom_site_aniso_U_22
_atom_site_aniso_U_33
_atom_site_aniso_U_12
_atom_site_aniso_U_13
_atom_site_aniso_U_23
Cl4 0.0587(4) 0.0854(5) 0.0907(6) 0.0034(3) 0.0395(4) 0.0366(4)
C524 0.0406(12) 0.0457(13) 0.0485(13) -0.0019(9) 0.0163(10) 0.0093(10)
C523 0.0495(13) 0.0408(12) 0.0503(13) 0.0045(10) 0.0135(10) 0.0139(10)
C522 0.0372(11) 0.0434(12) 0.0525(13) 0.0051(9) 0.0103(10) 0.0016(10)
Cl2 0.0462(4) 0.0761(5) 0.1094(6) 0.0206(3) 0.0172(4) 0.0210(4)
C521 0.0419(12) 0.0474(13) 0.0407(12) -0.0072(10) 0.0125(9) 0.0011(10)
C526 0.0469(13) 0.0535(14) 0.0499(14) -0.0034(10) 0.0083(10) 0.0193(11)
C525 0.0365(11) 0.0527(14) 0.0584(15) 0.0028(10) 0.0092(10) 0.0166(12)
C52 0.0467(13) 0.0644(16) 0.0460(13) -0.0132(11) 0.0168(11) 0.0004(12)
N51 0.0378(10) 0.0546(12) 0.0401(10) -0.0059(8) 0.0148(8) 0.0033(9)
C5 0.0335(10) 0.0472(12) 0.0384(11) 0.0016(9) 0.0100(8) 0.0119(9)
N1 0.0330(9) 0.0475(10) 0.0355(9) 0.0020(7) 0.0100(7) 0.0109(8)
C2 0.0324(10) 0.0516(13) 0.0451(12) 0.0035(9) 0.0127(9) 0.0190(10)
C3 0.0375(11) 0.0555(13) 0.0411(12) 0.0088(9) 0.0149(9) 0.0207(10)
C4 0.0374(11) 0.0549(13) 0.0353(11) 0.0016(9) 0.0099(9) 0.0101(10)
C31 0.0390(12) 0.0649(15) 0.0453(13) 0.0037(10) 0.0133(10) 0.0183(11)
N32 0.0591(14) 0.1044(19) 0.0547(13) -0.0047(13) 0.0272(11) 0.0209(13)
C11 0.0404(11) 0.0579(14) 0.0336(11) 0.0007(10) 0.0079(9) 0.0072(10)
C12 0.0469(14) 0.0711(17) 0.0483(14) -0.0064(12) 0.0031(11) 0.0049(13)
C13 0.0688(17) 0.090(2) 0.0438(14) -0.0053(15) 0.0045(12) 0.0284(14)
C14 0.0534(15) 0.0785(19) 0.0581(16) 0.0107(13) 0.0166(12) -0.0055(14)

loop_
_atom_type_symbol
_atom_type_description
_atom_type_scat_dispersion_real
_atom_type_scat_dispersion_imag
_atom_type_scat_source
C C 0.0033 0.0016 'International Tables Vol C Tables 4.2.6.8 and 6.1.1.4'
H H 0.0000 0.0000 'International Tables Vol C Tables 4.2.6.8 and 6.1.1.4'
N N 0.0061 0.0033 'International Tables Vol C Tables 4.2.6.8 and 6.1.1.4'
Cl Cl 0.1484 0.1585 'International Tables Vol C Tables 4.2.6.8 and 6.1.1.4'

loop_
_geom_angle_atom_site_label_1
_geom_angle_atom_site_label_2
_geom_angle_atom_site_label_3
_geom_angle
C525 C524 C523 122.0(2)
C525 C524 Cl4 118.90(18)
C523 C524 Cl4 119.08(18)
C524 C523 C522 118.0(2)
C524 C523 H523 121.0
C522 C523 H523 121.0
C523 C522 C521 122.2(2)
C523 C522 Cl2 117.64(19)
C521 C522 Cl2 120.13(18)
C526 C521 C522 117.0(2)
C526 C521 C52 120.4(2)
C522 C521 C52 122.6(2)
C525 C526 C521 122.3(2)
C525 C526 H526 118.9
C521 C526 H526 118.9
C524 C525 C526 118.5(2)
C524 C525 H525 120.8
C526 C525 H525 120.8
N51 C52 C521 111.43(18)
N51 C52 H52A 109.3
C521 C52 H52A 109.3
N51 C52 H52B 109.3
C521 C52 H52B 109.3
H52A C52 H52B 108.0
C5 N51 C52 114.63(18)
C5 N51 H1 114(2)
C52 N51 H1 112(3)
C4 C5 N1 108.88(18)
C4 C5 N51 129.11(19)
N1 C5 N51 121.99(18)
C2 N1 C5 108.01(17)
C2 N1 C11 124.53(17)
C5 N1 C11 127.40(17)
N1 C2 C3 108.60(18)
N1 C2 H2 125.7
C3 C2 H2 125.7
C2 C3 C4 107.84(19)
C2 C3 C31 124.3(2)
C4 C3 C31 127.9(2)
C5 C4 C3 106.64(19)
C5 C4 H4 126.7
C3 C4 H4 126.7
N32 C31 C3 178.7(3)
N1 C11 C14 108.99(18)
N1 C11 C12 108.95(18)
C14 C11 C12 108.9(2)
N1 C11 C13 108.52(19)
C14 C11 C13 112.8(2)
C12 C11 C13 108.6(2)
C11 C12 H12A 109.5
C11 C12 H12B 109.5
H12A C12 H12B 109.5
C11 C12 H12C 109.5
H12A C12 H12C 109.5
H12B C12 H12C 109.5
C11 C13 H13A 109.5
C11 C13 H13B 109.5
H13A C13 H13B 109.5
C11 C13 H13C 109.5
H13A C13 H13C 109.5
H13B C13 H13C 109.5
C11 C14 H14A 109.5
C11 C14 H14B 109.5
H14A C14 H14B 109.5
C11 C14 H14C 109.5
H14A C14 H14C 109.5
H14B C14 H14C 109.5

loop_
_geom_bond_atom_site_label_1
_geom_bond_atom_site_label_2
_geom_bond_distance
Cl4 C524 1.740(2)
C524 C525 1.371(3)
C524 C523 1.376(3)
C523 C522 1.386(3)
C523 H523 0.9300
C522 C521 1.393(3)
C522 Cl2 1.733(2)
C521 C526 1.384(3)
C521 C52 1.508(3)
C526 C525 1.382(3)
C526 H526 0.9300
C525 H525 0.9300
C52 N51 1.453(3)
C52 H52A 0.9700
C52 H52B 0.9700
N51 C5 1.401(3)
N51 H1 0.80(3)
C5 C4 1.363(3)
C5 N1 1.388(3)
N1 C2 1.364(3)
N1 C11 1.496(3)
C2 C3 1.368(3)
C2 H2 0.9300
C3 C4 1.417(3)
C3 C31 1.424(3)
C4 H4 0.9300
C31 N32 1.140(3)
C11 C14 1.523(4)
C11 C12 1.526(3)
C11 C13 1.527(4)
C12 H12A 0.9600
C12 H12B 0.9600
C12 H12C 0.9600
C13 H13A 0.9600
C13 H13B 0.9600
C13 H13C 0.9600
C14 H14A 0.9600
C14 H14B 0.9600
C14 H14C 0.9600

loop_
_geom_hbond_atom_site_label_D
_geom_hbond_atom_site_label_H
_geom_hbond_atom_site_label_A
_geom_hbond_site_symmetry_A
_geom_hbond_distance_DH
_geom_hbond_distance_HA
_geom_hbond_distance_DA
_geom_hbond_angle_DHA
C13 H13B N51 . 0.96 2.44 3.096(3) 125.1
C14 H14C N51 . 0.96 2.64 3.247(3) 121.7
C2 H2 N32 2_456 0.93 2.54 3.411(3) 155.4
C525 H525 Cg1 1_655 0.93 2.81 3.630(3) 147.7

loop_
_geom_torsion_atom_site_label_1
_geom_torsion_atom_site_label_2
_geom_torsion_atom_site_label_3
_geom_torsion_atom_site_label_4
_geom_torsion
C525 C524 C523 C522 -0.9(3)
Cl4 C524 C523 C522 179.27(17)
C524 C523 C522 C521 1.8(3)
C524 C523 C522 Cl2 -178.56(17)
C523 C522 C521 C526 -1.9(3)
Cl2 C522 C521 C526 178.43(17)
C523 C522 C521 C52 177.1(2)
Cl2 C522 C521 C52 -2.5(3)
C522 C521 C526 C525 1.2(3)
C52 C521 C526 C525 -177.9(2)
C523 C524 C525 C526 0.2(4)
Cl4 C524 C525 C526 -179.94(18)
C521 C526 C525 C524 -0.4(4)
C526 C521 C52 N51 -103.9(3)
C522 C521 C52 N51 77.2(3)
C521 C52 N51 C5 -177.0(2)
C52 N51 C5 C4 -6.5(4)
C52 N51 C5 N1 171.9(2)
C4 C5 N1 C2 -1.2(2)
N51 C5 N1 C2 -179.8(2)
C4 C5 N1 C11 176.0(2)
N51 C5 N1 C11 -2.6(3)
C5 N1 C2 C3 1.3(2)
C11 N1 C2 C3 -176.03(19)
N1 C2 C3 C4 -0.9(3)
N1 C2 C3 C31 179.7(2)
N1 C5 C4 C3 0.6(3)
N51 C5 C4 C3 179.1(2)
C2 C3 C4 C5 0.2(3)
C31 C3 C4 C5 179.5(2)
C2 N1 C11 C14 -116.1(2)
C5 N1 C11 C14 67.1(3)
C2 N1 C11 C12 2.6(3)
C5 N1 C11 C12 -174.1(2)
C2 N1 C11 C13 120.7(2)
C5 N1 C11 C13 -56.0(3)

_cod_database_fobs_code 2020994
